data_1575534
loop_
_publ_author_name
'Chen, Jingwen'
'Wu, Xueqian'
'Zhang, Minghui'
'Teat, Simon J.'
'Xu, Guozhong'
'Li, Jingbai'
'Hei, Xiuze'
'Li, Jing'

_publ_section_title
;
 Rigid cationic ligands enable high-efficiency NIR-II photoluminescence in
 copper(i) iodide hybrid semiconductors.
;
_journal_issue 37
_journal_name_full 'Chemical science'
_journal_page_first 17417
_journal_page_last 17425
_journal_paper_doi 10.1039/d5sc04588f
_journal_volume 16
_journal_year 2025
_chemical_formula_sum 'C12 H10 Cu3 I4 N3 Se'
_chemical_formula_weight 973.41
_space_group_crystal_system triclinic
_space_group_IT_number 2
_space_group_name_Hall '-P 1'
_space_group_name_H-M_alt 'P -1'
_atom_sites_solution_hydrogens geom
_atom_sites_solution_primary 'Dual space'
_atom_sites_solution_secondary difmap
_audit_creation_method SHELXL-2018/3
_audit_update_record
;
2025-02-13 deposited with the CCDC.	2025-08-25 downloaded from the CCDC.
;
_cell_angle_alpha 81.711(2)
_cell_angle_beta 73.056(2)
_cell_angle_gamma 66.501(2)
_cell_formula_units_Z 2
_cell_length_a 9.8084(5)
_cell_length_b 10.2468(5)
_cell_length_c 11.1017(5)
_cell_measurement_reflns_used 9849
_cell_measurement_temperature 100(2)
_cell_measurement_theta_max 31.4025
_cell_measurement_theta_min 2.6850
_cell_volume 978.32(8)
_computing_cell_refinement 'Bruker SAINT v8.40a'
_computing_data_collection 'Bruker APEX 3'
_computing_data_reduction 'Bruker SAINT v8.40a'
_computing_molecular_graphics 'Bruker SHELXTL'
_computing_publication_material 'Bruker SHELXTL & local programs'
_computing_structure_refinement 'SHELXL-2018/3 (Sheldrick, 2018)'
_computing_structure_solution 'SHELXT 2014/5 (Sheldrick, 2014)'
_diffrn_ambient_temperature 100(2)
_diffrn_detector_area_resol_mean 7.39
_diffrn_measured_fraction_theta_full 0.999
_diffrn_measured_fraction_theta_max 0.999
_diffrn_measurement_device_type 'Bruker D8 with PHOTONII detector'
_diffrn_measurement_method '\w/\q shutterless scans'
_diffrn_radiation_type synchrotron
_diffrn_radiation_wavelength 0.7288
_diffrn_reflns_av_R_equivalents 0.0358
_diffrn_reflns_av_unetI/netI 0.0243
_diffrn_reflns_Laue_measured_fraction_full 0.999
_diffrn_reflns_Laue_measured_fraction_max 0.999
_diffrn_reflns_limit_h_max 14
_diffrn_reflns_limit_h_min -14
_diffrn_reflns_limit_k_max 14
_diffrn_reflns_limit_k_min -14
_diffrn_reflns_limit_l_max 15
_diffrn_reflns_limit_l_min -15
_diffrn_reflns_number 33872
_diffrn_reflns_point_group_measured_fraction_full 0.999
_diffrn_reflns_point_group_measured_fraction_max 0.999
_diffrn_reflns_theta_full 25.930
_diffrn_reflns_theta_max 31.410
_diffrn_reflns_theta_min 1.967
_diffrn_source 'Advanced Light Source beamline 12.2.1'
_exptl_absorpt_coefficient_mu 12.112
_exptl_absorpt_correction_T_max 0.484
_exptl_absorpt_correction_T_min 0.293
_exptl_absorpt_correction_type multi-scan
_exptl_absorpt_process_details 'SADABS 2016/2 Bruker AXS Madison WI USA'
_exptl_crystal_colour Colourless
_exptl_crystal_density_diffrn 3.304
_exptl_crystal_description Plate
_exptl_crystal_F_000 872
_exptl_crystal_size_max 0.140
_exptl_crystal_size_mid 0.080
_exptl_crystal_size_min 0.070
_refine_diff_density_max 0.737
_refine_diff_density_min -1.065
_refine_diff_density_rms 0.206
_refine_ls_extinction_method none
_refine_ls_goodness_of_fit_ref 1.111
_refine_ls_hydrogen_treatment constr
_refine_ls_matrix_type full
_refine_ls_number_parameters 209
_refine_ls_number_reflns 5969
_refine_ls_number_restraints 0
_refine_ls_restrained_S_all 1.111
_refine_ls_R_factor_all 0.0202
_refine_ls_R_factor_gt 0.0182
_refine_ls_shift/su_max 0.003
_refine_ls_shift/su_mean 0.000
_refine_ls_structure_factor_coef Fsqd
_refine_ls_weighting_details 'w=1/[\s^2^(Fo^2^)+(0.0136P)^2^+0.9058P] where P=(Fo^2^+2Fc^2^)/3'
_refine_ls_weighting_scheme calc
_refine_ls_wR_factor_gt 0.0407
_refine_ls_wR_factor_ref 0.0415
_reflns_Friedel_coverage 0.000
_reflns_number_gt 5616
_reflns_number_total 5969
_reflns_threshold_expression 'I > 2\s(I)'
_cod_data_source_file d5sc04588f2.cif
_cod_data_source_block xzh3-137a_a
_cod_depositor_comments 'Adding full bibliography for 1575532--1575535.cif.'
_cod_database_code 1575534
_shelx_shelxl_version_number 2018/3
_shelx_space_group_comment
;
The symmetry employed for this shelxl refinement is uniquely defined
by the following loop, which should always be used as a source of
symmetry information in preference to the above space-group names.
They are only intended as comments.
;
_shelx_estimated_absorpt_t_min 0.282
_shelx_estimated_absorpt_t_max 0.484

loop_
_space_group_symop_operation_xyz
'x, y, z'
'-x, -y, -z'

loop_
_atom_site_label
_atom_site_type_symbol
_atom_site_fract_x
_atom_site_fract_y
_atom_site_fract_z
_atom_site_U_iso_or_equiv
_atom_site_adp_type
_atom_site_occupancy
_atom_site_site_symmetry_order
_atom_site_calc_flag
_atom_site_refinement_flags_posn
_atom_site_refinement_flags_adp
_atom_site_refinement_flags_occupancy
_atom_site_disorder_assembly
_atom_site_disorder_group
Cu1 Cu 0.85694(3) 1.03029(3) 0.58683(3) 0.01200(6) Uani 1 1 d . . . . .
Cu2 Cu 0.74477(3) 1.13778(3) 0.23159(3) 0.01247(6) Uani 1 1 d . . . . .
Cu3 Cu 0.83163(4) 1.14514(3) -0.03044(3) 0.01579(6) Uani 1 1 d . . . . .
I1 I 0.70800(2) 1.19565(2) 0.78076(2) 0.01410(4) Uani 1 1 d . . . . .
I2 I 0.89392(2) 1.17533(2) 0.37633(2) 0.01138(3) Uani 1 1 d . . . . .
I3 I 0.67743(2) 1.37658(2) 0.10095(2) 0.01123(3) Uani 1 1 d . . . . .
I4 I 0.86507(2) 0.89982(2) 0.10340(2) 0.01192(4) Uani 1 1 d . . . . .
N1 N 0.7007(2) 0.9428(2) 0.59852(19) 0.0106(4) Uani 1 1 d . . . . .
Se1 Se 0.51420(3) 1.01176(2) 0.70844(2) 0.01051(5) Uani 1 1 d . . . . .
N2 N 0.4546(2) 0.8834(2) 0.66555(19) 0.0121(4) Uani 1 1 d . . . . .
C1 C 0.7067(3) 0.8349(2) 0.5400(2) 0.0103(4) Uani 1 1 d . . . . .
C2 C 0.8375(3) 0.7540(2) 0.4470(2) 0.0107(4) Uani 1 1 d . . . . .
H2A H 0.927066 0.776542 0.420976 0.013 Uiso 1 1 calc R U . . .
C3 C 0.8318(3) 0.6434(3) 0.3958(2) 0.0111(4) Uani 1 1 d . . . . .
C4 C 0.6946(3) 0.6101(3) 0.4343(2) 0.0141(5) Uani 1 1 d . . . . .
H4A H 0.693323 0.532887 0.397035 0.017 Uiso 1 1 calc R U . . .
C5 C 0.5679(3) 0.6860(3) 0.5220(2) 0.0142(5) Uani 1 1 d . . . . .
H5A H 0.478976 0.662477 0.545735 0.017 Uiso 1 1 calc R U . . .
C6 C 0.5703(3) 0.8017(2) 0.5779(2) 0.0104(4) Uani 1 1 d . . . . .
C7 C 0.9657(3) 0.5532(2) 0.3021(2) 0.0105(4) Uani 1 1 d . . . . .
C8 C 0.9470(3) 0.4845(3) 0.2118(2) 0.0141(5) Uani 1 1 d . . . . .
H8A H 0.846314 0.501955 0.206348 0.017 Uiso 1 1 calc R U . . .
C9 C 1.0716(3) 0.3924(3) 0.1309(2) 0.0146(5) Uani 1 1 d . . . . .
H9A H 1.056489 0.344742 0.071478 0.017 Uiso 1 1 calc R U . . .
N3 N 1.2154(2) 0.3691(2) 0.13511(19) 0.0120(4) Uani 1 1 d . . . . .
C10 C 1.2388(3) 0.4387(3) 0.2162(2) 0.0142(5) Uani 1 1 d . . . . .
H10A H 1.340879 0.425069 0.214983 0.017 Uiso 1 1 calc R U . . .
C11 C 1.1164(3) 0.5294(3) 0.3011(2) 0.0129(4) Uani 1 1 d . . . . .
H11A H 1.134585 0.576105 0.359317 0.016 Uiso 1 1 calc R U . . .
C12 C 1.3470(3) 0.2676(3) 0.0477(3) 0.0178(5) Uani 1 1 d . . . . .
H12A H 1.443291 0.261550 0.062116 0.027 Uiso 1 1 calc R U . . .
H12B H 1.344739 0.300475 -0.039384 0.027 Uiso 1 1 calc R U . . .
H12C H 1.340290 0.173480 0.062225 0.027 Uiso 1 1 calc R U . . .

loop_
_atom_site_aniso_label
_atom_site_aniso_U_11
_atom_site_aniso_U_22
_atom_site_aniso_U_33
_atom_site_aniso_U_23
_atom_site_aniso_U_13
_atom_site_aniso_U_12
Cu1 0.01115(13) 0.01405(14) 0.01209(14) -0.00246(11) -0.00177(11) -0.00624(11)
Cu2 0.01085(13) 0.01382(14) 0.01294(14) -0.00184(11) -0.00092(11) -0.00587(11)
Cu3 0.01480(15) 0.01667(15) 0.01477(15) -0.00356(12) -0.00270(12) -0.00453(12)
I1 0.01308(7) 0.01772(8) 0.01196(7) -0.00671(6) -0.00145(6) -0.00543(6)
I2 0.01187(7) 0.01183(7) 0.01126(7) 0.00031(5) -0.00409(5) -0.00475(5)
I3 0.01190(7) 0.01071(7) 0.01187(7) -0.00149(5) -0.00431(5) -0.00382(5)
I4 0.01089(7) 0.01128(7) 0.01294(7) -0.00342(5) 0.00054(5) -0.00501(5)
N1 0.0088(9) 0.0138(9) 0.0091(9) -0.0024(7) -0.0004(7) -0.0048(7)
Se1 0.00963(10) 0.01200(11) 0.01014(11) -0.00288(8) -0.00017(8) -0.00514(8)
N2 0.0108(9) 0.0136(9) 0.0127(9) -0.0012(8) -0.0010(8) -0.0064(8)
C1 0.0102(10) 0.0128(10) 0.0089(10) 0.0003(8) -0.0023(8) -0.0058(8)
C2 0.0107(10) 0.0126(10) 0.0095(10) -0.0015(8) -0.0003(8) -0.0063(8)
C3 0.0116(10) 0.0131(10) 0.0090(10) -0.0015(8) -0.0017(8) -0.0054(8)
C4 0.0137(11) 0.0145(11) 0.0164(11) -0.0043(9) -0.0016(9) -0.0081(9)
C5 0.0107(10) 0.0142(11) 0.0186(12) -0.0037(9) -0.0004(9) -0.0071(9)
C6 0.0102(10) 0.0116(10) 0.0099(10) -0.0002(8) -0.0014(8) -0.0055(8)
C7 0.0100(10) 0.0106(10) 0.0099(10) -0.0005(8) -0.0005(8) -0.0041(8)
C8 0.0130(11) 0.0162(11) 0.0142(11) -0.0029(9) -0.0026(9) -0.0066(9)
C9 0.0150(11) 0.0146(11) 0.0151(11) -0.0024(9) -0.0030(9) -0.0067(9)
N3 0.0113(9) 0.0120(9) 0.0113(9) -0.0028(7) 0.0002(7) -0.0042(7)
C10 0.0141(11) 0.0173(11) 0.0121(11) -0.0016(9) -0.0036(9) -0.0063(9)
C11 0.0129(11) 0.0161(11) 0.0115(11) -0.0040(9) -0.0015(9) -0.0071(9)
C12 0.0139(11) 0.0173(12) 0.0174(12) -0.0080(10) 0.0003(10) -0.0014(9)

loop_
_atom_type_symbol
_atom_type_description
_atom_type_scat_dispersion_real
_atom_type_scat_dispersion_imag
_atom_type_scat_source
C C 0.0034 0.0017 'XDISP Program in WinGX S.Brennan & P.L.Cowan Rev.Sci.Instrum.63,850 1992'
H H 0.0000 0.0000 'XDISP Program in WinGX S.Brennan & P.L.Cowan Rev.Sci.Instrum.63,850 1992'
N N 0.0065 0.0035 'XDISP Program in WinGX S.Brennan & P.L.Cowan Rev.Sci.Instrum.63,850 1992'
Cu Cu 0.3203 1.3289 'XDISP Program in WinGX S.Brennan & P.L.Cowan Rev.Sci.Instrum.63,850 1992'
Se Se -0.1628 2.3327 'XDISP Program in WinGX S.Brennan & P.L.Cowan Rev.Sci.Instrum.63,850 1992'
I I -0.3993 1.9038 'XDISP Program in WinGX S.Brennan & P.L.Cowan Rev.Sci.Instrum.63,850 1992'

loop_
_geom_angle_atom_site_label_1
_geom_angle_atom_site_label_2
_geom_angle_atom_site_label_3
_geom_angle
_geom_angle_site_symmetry_1
_geom_angle_site_symmetry_3
_geom_angle_publ_flag
N1 Cu1 I2 110.48(6) . . ?
N1 Cu1 I2 107.26(6) . 2_776 ?
I2 Cu1 I2 115.181(12) . 2_776 ?
N1 Cu1 I1 98.41(6) . . ?
I2 Cu1 I1 111.996(12) . . ?
I2 Cu1 I1 112.107(12) 2_776 . ?
N1 Cu1 Cu1 127.09(6) . 2_776 ?
I2 Cu1 Cu1 57.823(11) . 2_776 ?
I2 Cu1 Cu1 57.357(12) 2_776 2_776 ?
I1 Cu1 Cu1 134.467(17) . 2_776 ?
N2 Cu2 I3 108.63(6) 2_676 . ?
N2 Cu2 I2 111.47(6) 2_676 . ?
I3 Cu2 I2 102.449(12) . . ?
N2 Cu2 I4 98.03(6) 2_676 . ?
I3 Cu2 I4 116.622(13) . . ?
I2 Cu2 I4 119.516(13) . . ?
N2 Cu2 Cu3 123.11(6) 2_676 . ?
I3 Cu2 Cu3 58.243(10) . . ?
I2 Cu2 Cu3 125.271(14) . . ?
I4 Cu2 Cu3 58.936(10) . . ?
I1 Cu3 I3 103.983(13) 1_554 . ?
I1 Cu3 I4 118.971(13) 1_554 . ?
I3 Cu3 I4 115.243(13) . . ?
I1 Cu3 I4 113.044(13) 1_554 2_775 ?
I3 Cu3 I4 110.035(12) . 2_775 ?
I4 Cu3 I4 95.584(11) . 2_775 ?
I1 Cu3 Cu2 139.439(15) 1_554 . ?
I3 Cu3 Cu2 57.465(10) . . ?
I4 Cu3 Cu2 58.320(10) . . ?
I4 Cu3 Cu2 107.388(13) 2_775 . ?
Cu3 I1 Cu1 117.929(12) 1_556 . ?
Cu1 I2 Cu1 64.819(12) . 2_776 ?
Cu1 I2 Cu2 110.141(11) . . ?
Cu1 I2 Cu2 120.020(11) 2_776 . ?
Cu2 I3 Cu3 64.292(11) . . ?
Cu2 I4 Cu3 62.743(11) . . ?
Cu2 I4 Cu3 102.372(11) . 2_775 ?
Cu3 I4 Cu3 84.416(11) . 2_775 ?
C1 N1 Se1 108.19(15) . . ?
C1 N1 Cu1 132.47(16) . . ?
Se1 N1 Cu1 119.32(10) . . ?
N1 Se1 N2 92.12(9) . . ?
C6 N2 Se1 108.24(16) . . ?
C6 N2 Cu2 130.81(16) . 2_676 ?
Se1 N2 Cu2 120.02(11) . 2_676 ?
N1 C1 C2 123.9(2) . . ?
N1 C1 C6 115.6(2) . . ?
C2 C1 C6 120.5(2) . . ?
C3 C2 C1 118.7(2) . . ?
C3 C2 H2A 120.7 . . ?
C1 C2 H2A 120.7 . . ?
C2 C3 C4 120.7(2) . . ?
C2 C3 C7 121.1(2) . . ?
C4 C3 C7 118.3(2) . . ?
C5 C4 C3 121.9(2) . . ?
C5 C4 H4A 119.0 . . ?
C3 C4 H4A 119.0 . . ?
C4 C5 C6 118.9(2) . . ?
C4 C5 H5A 120.6 . . ?
C6 C5 H5A 120.6 . . ?
N2 C6 C5 124.8(2) . . ?
N2 C6 C1 115.8(2) . . ?
C5 C6 C1 119.3(2) . . ?
C8 C7 C11 116.9(2) . . ?
C8 C7 C3 121.2(2) . . ?
C11 C7 C3 121.9(2) . . ?
C9 C8 C7 121.1(2) . . ?
C9 C8 H8A 119.5 . . ?
C7 C8 H8A 119.5 . . ?
N3 C9 C8 120.3(2) . . ?
N3 C9 H9A 119.9 . . ?
C8 C9 H9A 119.9 . . ?
C10 N3 C9 120.6(2) . . ?
C10 N3 C12 120.5(2) . . ?
C9 N3 C12 118.9(2) . . ?
N3 C10 C11 120.7(2) . . ?
N3 C10 H10A 119.7 . . ?
C11 C10 H10A 119.7 . . ?
C10 C11 C7 120.4(2) . . ?
C10 C11 H11A 119.8 . . ?
C7 C11 H11A 119.8 . . ?
N3 C12 H12A 109.5 . . ?
N3 C12 H12B 109.5 . . ?
H12A C12 H12B 109.5 . . ?
N3 C12 H12C 109.5 . . ?
H12A C12 H12C 109.5 . . ?
H12B C12 H12C 109.5 . . ?

loop_
_geom_bond_atom_site_label_1
_geom_bond_atom_site_label_2
_geom_bond_distance
_geom_bond_site_symmetry_2
_geom_bond_publ_flag
Cu1 N1 2.028(2) . ?
Cu1 I2 2.5954(4) . ?
Cu1 I2 2.6088(4) 2_776 ?
Cu1 I1 2.6239(3) . ?
Cu1 Cu1 2.7893(6) 2_776 ?
Cu2 N2 2.035(2) 2_676 ?
Cu2 I3 2.6026(4) . ?
Cu2 I2 2.6206(3) . ?
Cu2 I4 2.6628(4) . ?
Cu2 Cu3 2.7815(5) . ?
Cu3 I1 2.6077(4) 1_554 ?
Cu3 I3 2.6249(4) . ?
Cu3 I4 2.6803(4) . ?
Cu3 I4 2.7071(4) 2_775 ?
N1 C1 1.335(3) . ?
N1 Se1 1.803(2) . ?
Se1 N2 1.804(2) . ?
N2 C6 1.330(3) . ?
C1 C2 1.424(3) . ?
C1 C6 1.441(3) . ?
C2 C3 1.365(3) . ?
C2 H2A 0.9500 . ?
C3 C4 1.450(3) . ?
C3 C7 1.475(3) . ?
C4 C5 1.356(3) . ?
C4 H4A 0.9500 . ?
C5 C6 1.427(3) . ?
C5 H5A 0.9500 . ?
C7 C8 1.395(3) . ?
C7 C11 1.396(3) . ?
C8 C9 1.369(3) . ?
C8 H8A 0.9500 . ?
C9 N3 1.348(3) . ?
C9 H9A 0.9500 . ?
N3 C10 1.345(3) . ?
N3 C12 1.477(3) . ?
C10 C11 1.378(3) . ?
C10 H10A 0.9500 . ?
C11 H11A 0.9500 . ?
C12 H12A 0.9800 . ?
C12 H12B 0.9800 . ?
C12 H12C 0.9800 . ?

loop_
_geom_hbond_atom_site_label_D
_geom_hbond_atom_site_label_H
_geom_hbond_atom_site_label_A
_geom_hbond_distance_DH
_geom_hbond_distance_HA
_geom_hbond_distance_DA
_geom_hbond_angle_DHA
_geom_hbond_site_symmetry_A
_geom_hbond_publ_flag
C5 H5A I2 0.95 3.26 4.020(2) 138.6 2_676 yes
C8 H8A I3 0.95 3.00 3.788(2) 140.8 1_545 yes
C9 H9A I4 0.95 3.10 3.992(2) 156.3 2_765 yes
C10 H10A I3 0.95 3.03 3.923(3) 157.1 1_645 yes
C11 H11A I1 0.95 3.27 3.735(2) 112.1 2_776 yes
C12 H12A I3 0.98 3.12 4.037(3) 156.4 1_645 yes
C12 H12B I3 0.98 3.21 3.724(3) 114.2 2_775 yes

loop_
_geom_torsion_atom_site_label_1
_geom_torsion_atom_site_label_2
_geom_torsion_atom_site_label_3
_geom_torsion_atom_site_label_4
_geom_torsion
_geom_torsion_site_symmetry_1
_geom_torsion_site_symmetry_2
_geom_torsion_site_symmetry_3
_geom_torsion_site_symmetry_4
_geom_torsion_publ_flag
C1 N1 Se1 N2 0.09(17) . . . . ?
Cu1 N1 Se1 N2 -178.64(12) . . . . ?
N1 Se1 N2 C6 0.29(17) . . . . ?
N1 Se1 N2 Cu2 170.44(12) . . . 2_676 ?
Se1 N1 C1 C2 -179.58(19) . . . . ?
Cu1 N1 C1 C2 -1.1(4) . . . . ?
Se1 N1 C1 C6 -0.4(3) . . . . ?
Cu1 N1 C1 C6 178.07(17) . . . . ?
N1 C1 C2 C3 178.2(2) . . . . ?
C6 C1 C2 C3 -0.9(3) . . . . ?
C1 C2 C3 C4 0.8(4) . . . . ?
C1 C2 C3 C7 -178.0(2) . . . . ?
C2 C3 C4 C5 -0.3(4) . . . . ?
C7 C3 C4 C5 178.6(2) . . . . ?
C3 C4 C5 C6 -0.1(4) . . . . ?
Se1 N2 C6 C5 178.8(2) . . . . ?
Cu2 N2 C6 C5 10.1(4) 2_676 . . . ?
Se1 N2 C6 C1 -0.6(3) . . . . ?
Cu2 N2 C6 C1 -169.31(17) 2_676 . . . ?
C4 C5 C6 N2 -179.3(2) . . . . ?
C4 C5 C6 C1 0.0(4) . . . . ?
N1 C1 C6 N2 0.7(3) . . . . ?
C2 C1 C6 N2 179.9(2) . . . . ?
N1 C1 C6 C5 -178.7(2) . . . . ?
C2 C1 C6 C5 0.5(3) . . . . ?
C2 C3 C7 C8 -152.1(2) . . . . ?
C4 C3 C7 C8 29.0(3) . . . . ?
C2 C3 C7 C11 29.5(4) . . . . ?
C4 C3 C7 C11 -149.4(2) . . . . ?
C11 C7 C8 C9 3.4(4) . . . . ?
C3 C7 C8 C9 -175.1(2) . . . . ?
C7 C8 C9 N3 -1.7(4) . . . . ?
C8 C9 N3 C10 -1.8(4) . . . . ?
C8 C9 N3 C12 179.2(2) . . . . ?
C9 N3 C10 C11 3.4(4) . . . . ?
C12 N3 C10 C11 -177.6(2) . . . . ?
N3 C10 C11 C7 -1.5(4) . . . . ?
C8 C7 C11 C10 -1.8(4) . . . . ?
C3 C7 C11 C10 176.7(2) . . . . ?
